data_7101624
loop_
_publ_author_name
'Agostinho, Magno'
'Braunstein, Pierre'

_publ_section_title
;
 Structurally characterized intermediates in the stepwise insertion of
 CO-ethylene or CO-methyl acrylate into the metal-carbon bond of Pd(II)
 complexes stabilized by (phosphinomethyl)oxazoline ligands.
;
_journal_issue 1
_journal_name_full 'Chemical communications (Cambridge, England)'
_journal_page_first 58
_journal_page_last 60
_journal_paper_doi 10.1039/b613865a
_journal_year 2007
_chemical_formula_sum 'C23 H27 F3 N O5 P Pd S'
_chemical_formula_weight 623.89
_chemical_name_systematic
;
?
;
_space_group_IT_number 2
_symmetry_cell_setting triclinic
_symmetry_space_group_name_Hall '-P 1'
_symmetry_space_group_name_H-M 'P -1'
_atom_sites_solution_hydrogens geom
_atom_sites_solution_primary direct
_atom_sites_solution_secondary difmap
_audit_creation_method SHELXL-97
_cell_angle_alpha 92.4860(15)
_cell_angle_beta 96.7650(15)
_cell_angle_gamma 112.951(3)
_cell_formula_units_Z 4
_cell_length_a 11.4740(5)
_cell_length_b 13.9030(7)
_cell_length_c 18.0810(10)
_cell_measurement_reflns_used 20669
_cell_measurement_temperature 173(2)
_cell_measurement_theta_max 30.034
_cell_measurement_theta_min 0.998
_cell_volume 2624.9(2)
_computing_cell_refinement 'Denzo (Nonius B.V., 1998)'
_computing_data_collection 'Collect (Nonius B.V., 1998)'
_computing_data_reduction 'Denzo (Nonius B.V., 1998)'
_computing_molecular_graphics 'PLATON 98 (Spek, 1998)'
_computing_publication_material 'SHELXL-97 (Sheldrick, 1997)'
_computing_structure_refinement 'SHELXL-97 (Sheldrick, 1997)'
_computing_structure_solution 'SHELXS-97 (Sheldrick, 1997)'
_diffrn_ambient_temperature 173(2)
_diffrn_measured_fraction_theta_full 0.992
_diffrn_measured_fraction_theta_max 0.992
_diffrn_measurement_device_type KappaCCD
_diffrn_measurement_method '\p scans'
_diffrn_radiation_monochromator graphite
_diffrn_radiation_source 'fine-focus sealed tube'
_diffrn_radiation_type MoK\a
_diffrn_radiation_wavelength 0.71073
_diffrn_reflns_av_R_equivalents 0.0395
_diffrn_reflns_av_sigmaI/netI 0.0968
_diffrn_reflns_limit_h_max 14
_diffrn_reflns_limit_h_min -16
_diffrn_reflns_limit_k_max 19
_diffrn_reflns_limit_k_min -18
_diffrn_reflns_limit_l_max 25
_diffrn_reflns_limit_l_min -25
_diffrn_reflns_number 24511
_diffrn_reflns_theta_full 30.07
_diffrn_reflns_theta_max 30.07
_diffrn_reflns_theta_min 2.21
_exptl_absorpt_coefficient_mu 0.902
_exptl_absorpt_correction_type none
_exptl_crystal_colour yellow
_exptl_crystal_density_diffrn 1.579
_exptl_crystal_density_method 'not measured'
_exptl_crystal_description prism
_exptl_crystal_F_000 1264
_exptl_crystal_size_max 0.10
_exptl_crystal_size_mid 0.10
_exptl_crystal_size_min 0.10
_refine_diff_density_max 2.433
_refine_diff_density_min -1.753
_refine_diff_density_rms 0.124
_refine_ls_extinction_method none
_refine_ls_goodness_of_fit_ref 1.079
_refine_ls_hydrogen_treatment constr
_refine_ls_matrix_type full
_refine_ls_number_parameters 625
_refine_ls_number_reflns 15294
_refine_ls_number_restraints 0
_refine_ls_restrained_S_all 1.079
_refine_ls_R_factor_all 0.1399
_refine_ls_R_factor_gt 0.0724
_refine_ls_shift/su_max 0.001
_refine_ls_shift/su_mean 0.000
_refine_ls_structure_factor_coef Fsqd
_refine_ls_weighting_details 'calc w=1/[\s^2^(Fo^2^)+(0.0965P)^2^+2.1850P] where P=(Fo^2^+2Fc^2^)/3'
_refine_ls_weighting_scheme calc
_refine_ls_wR_factor_gt 0.1840
_refine_ls_wR_factor_ref 0.2146
_reflns_number_gt 8608
_reflns_number_total 15294
_reflns_threshold_expression >2sigma(I)
_cod_data_source_file b613865a.txt
_cod_data_source_block shelxl
_cod_original_sg_symbol_H-M P-1
_cod_database_code 7101624

loop_
_symmetry_equiv_pos_as_xyz
'x, y, z'
'-x, -y, -z'

loop_
_atom_site_label
_atom_site_type_symbol
_atom_site_fract_x
_atom_site_fract_y
_atom_site_fract_z
_atom_site_U_iso_or_equiv
_atom_site_adp_type
_atom_site_occupancy
_atom_site_symmetry_multiplicity
_atom_site_calc_flag
Pd2 Pd 0.01558(5) 0.61133(3) 0.29734(3) 0.05463(16) Uani 1 1 d
Pd1 Pd 0.86966(4) 0.04645(3) 0.195015(18) 0.03663(13) Uani 1 1 d
S1 S 0.46119(17) 0.75812(17) 0.10878(9) 0.0670(5) Uani 1 1 d
S2 S 0.2119(4) 0.2553(2) 0.43826(15) 0.1267(12) Uani 1 1 d
P2 P 0.21091(18) 0.68747(12) 0.35869(8) 0.0510(4) Uani 1 1 d
P1 P 1.04072(14) 0.01217(11) 0.19849(7) 0.0377(3) Uani 1 1 d
F1 F 0.4393(11) 0.5808(8) 0.0494(6) 0.237(6) Uani 1 1 d
F2 F 0.3615(6) 0.6608(6) -0.0224(3) 0.163(3) Uani 1 1 d
F3 F 0.2648(7) 0.5877(5) 0.0622(4) 0.159(3) Uani 1 1 d
F4 F 0.3751(7) 0.4159(6) 0.3993(4) 0.156(3) Uani 1 1 d
F5 F 0.3571(11) 0.3843(17) 0.5161(5) 0.412(13) Uani 1 1 d
F6 F 0.2118(10) 0.4342(5) 0.4434(6) 0.219(4) Uani 1 1 d
O3 O 0.2516(6) 0.4640(4) 0.2334(3) 0.0781(16) Uani 1 1 d
O4 O -0.1787(5) 0.5456(3) 0.2424(3) 0.0690(13) Uani 1 1 d
O1 O 0.9725(4) -0.0314(3) 0.40698(18) 0.0493(10) Uani 1 1 d
O2 O 0.6980(4) 0.0723(3) 0.18157(18) 0.0432(9) Uani 1 1 d
O5 O 0.5808(6) 0.8093(7) 0.0829(3) 0.131(3) Uani 1 1 d
O6 O 0.4662(9) 0.7268(5) 0.1799(3) 0.128(3) Uani 1 1 d
O7 O 0.3851(7) 0.8198(5) 0.0970(4) 0.128(3) Uani 1 1 d
O8 O 0.1098(8) 0.2349(5) 0.4873(4) 0.148(3) Uani 1 1 d
O9 O 0.1157(9) 0.2454(8) 0.3570(4) 0.174(4) Uani 1 1 d
O10 O 0.2804(8) 0.1994(6) 0.4294(4) 0.137(3) Uani 1 1 d
N2 N 0.0874(6) 0.5076(4) 0.2486(3) 0.0593(14) Uani 1 1 d
N1 N 0.8743(4) 0.0077(3) 0.3062(2) 0.0379(9) Uani 1 1 d
C23 C 0.0256(9) 0.4095(5) 0.1970(4) 0.073(2) Uani 1 1 d
C24 C 0.1365(11) 0.3768(6) 0.1921(5) 0.097(3) Uani 1 1 d
H24A H 0.1215 0.3106 0.2154 0.117 Uiso 1 1 calc
H24B H 0.1473 0.3663 0.1393 0.117 Uiso 1 1 calc
C25 C 0.2044(8) 0.5288(5) 0.2630(3) 0.0612(19) Uani 1 1 d
C26 C 0.3025(7) 0.6248(5) 0.3118(3) 0.0626(18) Uani 1 1 d
H26A H 0.3592 0.6741 0.2808 0.075 Uiso 1 1 calc
H26B H 0.3558 0.6038 0.3494 0.075 Uiso 1 1 calc
C27 C 0.2949(6) 0.8268(4) 0.3542(3) 0.0458(13) Uani 1 1 d
C32 C 0.3306(6) 0.8646(5) 0.2873(3) 0.0468(13) Uani 1 1 d
H32 H 0.3139 0.8177 0.2439 0.056 Uiso 1 1 calc
C31 C 0.3919(6) 0.9733(6) 0.2846(4) 0.0614(17) Uani 1 1 d
H31 H 0.4182 0.9992 0.2389 0.074 Uiso 1 1 calc
C30 C 0.4149(6) 1.0432(5) 0.3458(4) 0.0607(17) Uani 1 1 d
H30 H 0.4564 1.1165 0.3428 0.073 Uiso 1 1 calc
C29 C 0.3773(7) 1.0055(5) 0.4109(4) 0.0607(17) Uani 1 1 d
H29 H 0.3922 1.0533 0.4536 0.073 Uiso 1 1 calc
C28 C 0.3169(7) 0.8978(5) 0.4161(3) 0.0562(16) Uani 1 1 d
H28 H 0.2909 0.8729 0.4620 0.067 Uiso 1 1 calc
C33 C 0.2342(8) 0.6683(5) 0.4574(3) 0.0587(17) Uani 1 1 d
C34 C 0.1289(8) 0.6300(5) 0.4949(4) 0.072(2) Uani 1 1 d
H34 H 0.0450 0.6142 0.4699 0.087 Uiso 1 1 calc
C35 C 0.1498(12) 0.6153(6) 0.5711(5) 0.099(3) Uani 1 1 d
H35 H 0.0793 0.5897 0.5980 0.119 Uiso 1 1 calc
C36 C 0.2704(13) 0.6375(7) 0.6067(5) 0.097(3) Uani 1 1 d
H36 H 0.2825 0.6270 0.6581 0.116 Uiso 1 1 calc
C37 C 0.3745(10) 0.6745(7) 0.5694(4) 0.088(3) Uani 1 1 d
H37 H 0.4576 0.6884 0.5947 0.106 Uiso 1 1 calc
C38 C 0.3572(9) 0.6916(6) 0.4943(4) 0.076(2) Uani 1 1 d
H38 H 0.4288 0.7190 0.4684 0.091 Uiso 1 1 calc
C39 C -0.0494(8) 0.7122(7) 0.3424(6) 0.105(3) Uani 1 1 d
H39A H -0.0300 0.7176 0.3976 0.126 Uiso 1 1 calc
H39B H -0.0042 0.7827 0.3261 0.126 Uiso 1 1 calc
C40 C -0.1798(9) 0.6811(8) 0.3218(6) 0.108(3) Uani 1 1 d
H40A H -0.1955 0.7420 0.3041 0.130 Uiso 1 1 calc
H40B H -0.2217 0.6621 0.3670 0.130 Uiso 1 1 calc
C41 C -0.2426(8) 0.5916(5) 0.2629(4) 0.072(2) Uani 1 1 d
C42 C -0.3807(10) 0.5612(7) 0.2321(7) 0.117(4) Uani 1 1 d
H42A H -0.4083 0.5014 0.1939 0.176 Uiso 1 1 calc
H42B H -0.3913 0.6206 0.2095 0.176 Uiso 1 1 calc
H42C H -0.4327 0.5417 0.2726 0.176 Uiso 1 1 calc
C43 C -0.0271(9) 0.4340(6) 0.1215(4) 0.084(2) Uani 1 1 d
H43A H 0.0431 0.4852 0.0999 0.126 Uiso 1 1 calc
H43B H -0.0906 0.4631 0.1290 0.126 Uiso 1 1 calc
H43C H -0.0675 0.3694 0.0875 0.126 Uiso 1 1 calc
C44 C -0.0807(10) 0.3306(5) 0.2319(5) 0.100(3) Uani 1 1 d
H44A H -0.0453 0.3163 0.2802 0.150 Uiso 1 1 calc
H44B H -0.1211 0.2653 0.1986 0.150 Uiso 1 1 calc
H44C H -0.1447 0.3590 0.2396 0.150 Uiso 1 1 calc
C1 C 0.7875(5) 0.0009(5) 0.3632(3) 0.0482(14) Uani 1 1 d
C2 C 0.8651(6) -0.0151(6) 0.4337(3) 0.0586(17) Uani 1 1 d
H2A H 0.8965 0.0475 0.4706 0.070 Uiso 1 1 calc
H2B H 0.8121 -0.0769 0.4575 0.070 Uiso 1 1 calc
C3 C 0.9695(5) -0.0094(4) 0.3360(3) 0.0382(11) Uani 1 1 d
C4 C 1.0779(5) -0.0057(4) 0.2975(3) 0.0426(12) Uani 1 1 d
H4A H 1.0908 -0.0718 0.3015 0.051 Uiso 1 1 calc
H4B H 1.1574 0.0533 0.3210 0.051 Uiso 1 1 calc
C11 C 1.1839(5) 0.1096(4) 0.1723(3) 0.0424(12) Uani 1 1 d
C12 C 1.2746(7) 0.1879(5) 0.2251(3) 0.0561(16) Uani 1 1 d
H12 H 1.2656 0.1853 0.2766 0.067 Uiso 1 1 calc
C13 C 1.3762(8) 0.2683(5) 0.2033(4) 0.073(2) Uani 1 1 d
H13 H 1.4364 0.3206 0.2399 0.087 Uiso 1 1 calc
C14 C 1.3914(8) 0.2738(5) 0.1288(4) 0.071(2) Uani 1 1 d
H14 H 1.4609 0.3302 0.1140 0.085 Uiso 1 1 calc
C15 C 1.3037(7) 0.1956(5) 0.0753(3) 0.0607(17) Uani 1 1 d
H15 H 1.3146 0.1975 0.0240 0.073 Uiso 1 1 calc
C16 C 1.2001(6) 0.1150(5) 0.0974(3) 0.0543(15) Uani 1 1 d
H16 H 1.1397 0.0630 0.0608 0.065 Uiso 1 1 calc
C5 C 1.0090(5) -0.1120(4) 0.1451(3) 0.0432(12) Uani 1 1 d
C6 C 1.1073(6) -0.1426(5) 0.1303(3) 0.0528(14) Uani 1 1 d
H6 H 1.1943 -0.0965 0.1451 0.063 Uiso 1 1 calc
C7 C 1.0757(8) -0.2416(6) 0.0936(4) 0.0671(19) Uani 1 1 d
H7 H 1.1417 -0.2635 0.0841 0.081 Uiso 1 1 calc
C8 C 0.9486(8) -0.3085(5) 0.0710(4) 0.071(2) Uani 1 1 d
H8 H 0.9281 -0.3751 0.0448 0.085 Uiso 1 1 calc
C9 C 0.8534(7) -0.2788(5) 0.0861(4) 0.0692(19) Uani 1 1 d
H9 H 0.7666 -0.3256 0.0716 0.083 Uiso 1 1 calc
C10 C 0.8825(6) -0.1799(5) 0.1228(4) 0.0601(16) Uani 1 1 d
H10 H 0.8156 -0.1592 0.1325 0.072 Uiso 1 1 calc
C17 C 0.8741(6) 0.0841(5) 0.0879(3) 0.0444(13) Uani 1 1 d
H17A H 0.9309 0.1587 0.0865 0.053 Uiso 1 1 calc
H17B H 0.9056 0.0398 0.0586 0.053 Uiso 1 1 calc
C18 C 0.7363(6) 0.0639(6) 0.0564(3) 0.0561(16) Uani 1 1 d
H18A H 0.7371 0.1141 0.0191 0.067 Uiso 1 1 calc
H18B H 0.6946 -0.0077 0.0302 0.067 Uiso 1 1 calc
C19 C 0.6592(5) 0.0742(4) 0.1144(3) 0.0437(12) Uani 1 1 d
C20 C 0.5367(7) 0.0842(6) 0.0947(3) 0.0634(18) Uani 1 1 d
H20A H 0.4666 0.0145 0.0889 0.095 Uiso 1 1 calc
H20B H 0.5369 0.1164 0.0475 0.095 Uiso 1 1 calc
H20C H 0.5249 0.1283 0.1345 0.095 Uiso 1 1 calc
C22 C 0.6629(6) -0.0943(5) 0.3380(4) 0.0587(16) Uani 1 1 d
H22A H 0.6247 -0.0861 0.2885 0.088 Uiso 1 1 calc
H22B H 0.6034 -0.1000 0.3740 0.088 Uiso 1 1 calc
H22C H 0.6803 -0.1578 0.3354 0.088 Uiso 1 1 calc
C21 C 0.7673(7) 0.1003(6) 0.3719(3) 0.0619(18) Uani 1 1 d
H21A H 0.8503 0.1596 0.3852 0.093 Uiso 1 1 calc
H21B H 0.7148 0.0965 0.4116 0.093 Uiso 1 1 calc
H21C H 0.7237 0.1100 0.3247 0.093 Uiso 1 1 calc
C45 C 0.3820(9) 0.6417(9) 0.0478(5) 0.096(3) Uani 1 1 d
C46 C 0.2873(15) 0.3859(8) 0.4477(6) 0.1267(12) Uani 1 1 d

loop_
_atom_site_aniso_label
_atom_site_aniso_U_11
_atom_site_aniso_U_22
_atom_site_aniso_U_33
_atom_site_aniso_U_23
_atom_site_aniso_U_13
_atom_site_aniso_U_12
Pd2 0.0687(4) 0.0359(2) 0.0668(3) 0.00252(19) 0.0275(2) 0.0244(2)
Pd1 0.0398(2) 0.0536(3) 0.02511(18) 0.00311(15) 0.00137(14) 0.0290(2)
S1 0.0557(11) 0.1109(14) 0.0485(8) 0.0275(9) 0.0227(7) 0.0421(11)
S2 0.235(4) 0.0803(14) 0.0996(17) 0.0227(12) 0.075(2) 0.084(2)
P2 0.0711(11) 0.0479(8) 0.0510(8) 0.0100(6) 0.0286(7) 0.0357(8)
P1 0.0386(8) 0.0542(8) 0.0298(6) 0.0077(5) 0.0051(5) 0.0282(7)
F1 0.274(11) 0.232(9) 0.251(10) -0.124(8) -0.081(8) 0.199(10)
F2 0.111(5) 0.240(8) 0.076(4) -0.007(4) -0.004(3) 0.011(5)
F3 0.125(6) 0.127(5) 0.184(7) 0.000(4) 0.069(5) -0.006(4)
F4 0.120(5) 0.160(6) 0.179(6) 0.078(5) 0.050(5) 0.031(5)
F5 0.174(9) 0.90(4) 0.097(6) -0.078(11) -0.026(6) 0.174(16)
F6 0.250(10) 0.100(5) 0.377(13) 0.031(6) 0.114(9) 0.125(6)
O3 0.131(5) 0.070(3) 0.071(3) 0.014(2) 0.049(3) 0.069(3)
O4 0.076(4) 0.043(2) 0.081(3) 0.002(2) 0.018(3) 0.016(2)
O1 0.042(2) 0.080(3) 0.0337(18) 0.0194(17) 0.0053(15) 0.032(2)
O2 0.045(2) 0.064(2) 0.0322(17) 0.0055(15) 0.0040(15) 0.035(2)
O5 0.060(4) 0.227(8) 0.080(4) -0.026(4) 0.025(3) 0.029(5)
O6 0.253(9) 0.114(5) 0.060(3) 0.031(3) 0.062(4) 0.104(6)
O7 0.091(5) 0.112(5) 0.181(7) 0.040(4) -0.024(4) 0.051(4)
O8 0.169(8) 0.104(5) 0.136(6) -0.006(4) 0.108(6) -0.006(5)
O9 0.169(8) 0.211(9) 0.068(4) -0.003(5) 0.013(4) 0.001(7)
O10 0.185(8) 0.141(6) 0.157(6) 0.033(5) 0.065(6) 0.128(6)
N2 0.093(5) 0.047(3) 0.057(3) 0.004(2) 0.028(3) 0.044(3)
N1 0.033(2) 0.059(3) 0.0269(18) 0.0070(17) 0.0031(16) 0.024(2)
C23 0.123(7) 0.044(3) 0.066(4) 0.009(3) 0.049(4) 0.039(4)
C24 0.159(10) 0.071(5) 0.095(6) 0.009(4) 0.050(6) 0.073(6)
C25 0.109(6) 0.057(4) 0.047(3) 0.013(3) 0.035(4) 0.058(4)
C26 0.082(5) 0.076(4) 0.055(3) 0.013(3) 0.030(3) 0.052(4)
C27 0.054(4) 0.053(3) 0.042(3) 0.009(2) 0.011(2) 0.033(3)
C32 0.046(3) 0.057(3) 0.046(3) 0.011(2) 0.012(2) 0.028(3)
C31 0.047(4) 0.073(4) 0.073(4) 0.036(4) 0.024(3) 0.026(3)
C30 0.047(4) 0.057(4) 0.085(5) 0.024(3) 0.007(3) 0.027(3)
C29 0.068(5) 0.058(4) 0.061(4) 0.004(3) 0.001(3) 0.034(4)
C28 0.079(5) 0.059(4) 0.043(3) 0.011(3) 0.019(3) 0.037(4)
C33 0.092(5) 0.053(3) 0.057(3) 0.019(3) 0.039(4) 0.047(4)
C34 0.113(7) 0.047(3) 0.062(4) 0.005(3) 0.046(4) 0.027(4)
C35 0.163(10) 0.059(4) 0.069(5) 0.011(4) 0.071(6) 0.021(6)
C36 0.182(11) 0.071(5) 0.060(5) 0.022(4) 0.046(6) 0.064(7)
C37 0.156(9) 0.100(6) 0.053(4) 0.023(4) 0.037(5) 0.091(6)
C38 0.126(7) 0.086(5) 0.056(4) 0.031(3) 0.041(4) 0.075(5)
C39 0.063(5) 0.077(5) 0.170(9) -0.058(6) 0.018(6) 0.028(4)
C40 0.081(7) 0.120(7) 0.133(8) -0.051(6) -0.024(5) 0.068(6)
C41 0.080(6) 0.045(4) 0.085(5) 0.007(3) 0.004(4) 0.021(4)
C42 0.086(7) 0.075(6) 0.169(10) 0.003(6) -0.034(7) 0.024(5)
C43 0.124(8) 0.066(4) 0.063(4) 0.000(3) 0.023(4) 0.037(5)
C44 0.157(9) 0.045(4) 0.105(6) 0.007(4) 0.066(6) 0.034(5)
C1 0.042(3) 0.080(4) 0.030(2) 0.007(2) 0.008(2) 0.031(3)
C2 0.051(4) 0.106(5) 0.035(3) 0.020(3) 0.011(2) 0.046(4)
C3 0.035(3) 0.050(3) 0.030(2) 0.007(2) 0.002(2) 0.018(2)
C4 0.045(3) 0.060(3) 0.034(2) 0.013(2) 0.006(2) 0.032(3)
C11 0.051(3) 0.055(3) 0.036(2) 0.012(2) 0.015(2) 0.034(3)
C12 0.076(5) 0.055(3) 0.045(3) 0.011(3) 0.019(3) 0.030(3)
C13 0.084(6) 0.055(4) 0.066(4) 0.002(3) 0.022(4) 0.011(4)
C14 0.084(6) 0.055(4) 0.074(4) 0.020(3) 0.036(4) 0.020(4)
C15 0.073(5) 0.072(4) 0.056(3) 0.024(3) 0.034(3) 0.040(4)
C16 0.062(4) 0.075(4) 0.041(3) 0.012(3) 0.015(3) 0.040(4)
C5 0.042(3) 0.055(3) 0.040(3) 0.004(2) 0.006(2) 0.026(3)
C6 0.053(4) 0.067(4) 0.051(3) 0.011(3) 0.009(3) 0.036(3)
C7 0.084(6) 0.073(5) 0.071(4) 0.018(3) 0.022(4) 0.056(4)
C8 0.087(6) 0.056(4) 0.072(4) 0.002(3) 0.000(4) 0.036(4)
C9 0.064(5) 0.052(4) 0.087(5) 0.009(3) 0.002(4) 0.021(4)
C10 0.050(4) 0.055(4) 0.078(4) 0.005(3) 0.005(3) 0.026(3)
C17 0.052(4) 0.061(3) 0.027(2) 0.006(2) 0.003(2) 0.031(3)
C18 0.054(4) 0.097(5) 0.032(3) 0.014(3) 0.004(2) 0.046(4)
C19 0.044(3) 0.056(3) 0.038(3) 0.006(2) 0.001(2) 0.029(3)
C20 0.056(4) 0.098(5) 0.054(3) 0.021(3) 0.004(3) 0.049(4)
C22 0.038(3) 0.081(4) 0.065(4) 0.013(3) 0.013(3) 0.030(3)
C21 0.081(5) 0.088(5) 0.034(3) -0.005(3) 0.006(3) 0.054(4)
C45 0.076(6) 0.143(9) 0.068(5) -0.003(5) 0.019(4) 0.042(6)
C46 0.235(4) 0.0803(14) 0.0996(17) 0.0227(12) 0.075(2) 0.084(2)

loop_
_atom_type_symbol
_atom_type_description
_atom_type_scat_dispersion_real
_atom_type_scat_dispersion_imag
_atom_type_scat_source
C C 0.0033 0.0016 'International Tables Vol C Tables 4.2.6.8 and 6.1.1.4'
H H 0.0000 0.0000 'International Tables Vol C Tables 4.2.6.8 and 6.1.1.4'
O O 0.0106 0.0060 'International Tables Vol C Tables 4.2.6.8 and 6.1.1.4'
N N 0.0061 0.0033 'International Tables Vol C Tables 4.2.6.8 and 6.1.1.4'
S S 0.1246 0.1234 'International Tables Vol C Tables 4.2.6.8 and 6.1.1.4'
F F 0.0171 0.0103 'International Tables Vol C Tables 4.2.6.8 and 6.1.1.4'
P P 0.1023 0.0942 'International Tables Vol C Tables 4.2.6.8 and 6.1.1.4'
Pd Pd -0.9988 1.0072 'International Tables Vol C Tables 4.2.6.8 and 6.1.1.4'

loop_
_geom_angle_atom_site_label_1
_geom_angle_atom_site_label_2
_geom_angle_atom_site_label_3
_geom_angle
_geom_angle_publ_flag
C39 Pd2 N2 178.7(3) y
C39 Pd2 O4 80.1(3) y
N2 Pd2 O4 100.6(2) y
C39 Pd2 P2 95.5(3) y
N2 Pd2 P2 83.88(18) y
O4 Pd2 P2 175.56(13) y
C17 Pd1 N1 177.1(2) y
C17 Pd1 O2 82.80(18) y
N1 Pd1 O2 100.03(14) y
C17 Pd1 P1 93.30(16) y
N1 Pd1 P1 83.91(12) y
O2 Pd1 P1 174.72(10) y
O6 S1 O5 116.3(5) ?
O6 S1 O7 113.1(5) ?
O5 S1 O7 109.7(5) ?
O6 S1 C45 105.9(4) ?
O5 S1 C45 104.6(4) ?
O7 S1 C45 106.3(5) ?
O10 S2 O8 126.9(5) ?
O10 S2 C46 118.0(7) ?
O8 S2 C46 103.5(5) ?
O10 S2 O9 109.6(5) ?
O8 S2 O9 95.8(5) ?
C46 S2 O9 96.9(6) ?
C27 P2 C33 105.1(3) ?
C27 P2 C26 105.6(3) ?
C33 P2 C26 106.1(3) ?
C27 P2 Pd2 117.52(19) ?
C33 P2 Pd2 117.4(3) ?
C26 P2 Pd2 104.0(2) ?
C11 P1 C5 107.5(2) ?
C11 P1 C4 107.2(2) ?
C5 P1 C4 106.5(2) ?
C11 P1 Pd1 118.77(17) ?
C5 P1 Pd1 112.25(19) ?
C4 P1 Pd1 103.76(18) ?
C25 O3 C24 103.8(6) ?
C41 O4 Pd2 113.1(5) ?
C3 O1 C2 106.0(4) ?
C19 O2 Pd1 111.9(3) ?
C25 N2 C23 109.0(6) ?
C25 N2 Pd2 118.2(4) ?
C23 N2 Pd2 132.8(5) ?
C3 N1 C1 109.0(4) ?
C3 N1 Pd1 118.5(3) ?
C1 N1 Pd1 132.4(3) ?
N2 C23 C44 109.0(5) ?
N2 C23 C24 101.7(7) ?
C44 C23 C24 112.5(6) ?
N2 C23 C43 109.5(5) ?
C44 C23 C43 110.7(8) ?
C24 C23 C43 113.0(6) ?
O3 C24 C23 105.9(5) ?
O3 C24 H24A 110.6 ?
C23 C24 H24A 110.6 ?
O3 C24 H24B 110.6 ?
C23 C24 H24B 110.6 ?
H24A C24 H24B 108.7 ?
N2 C25 O3 119.2(7) ?
N2 C25 C26 125.5(5) ?
O3 C25 C26 115.3(7) ?
C25 C26 P2 106.6(5) ?
C25 C26 H26A 110.4 ?
P2 C26 H26A 110.4 ?
C25 C26 H26B 110.4 ?
P2 C26 H26B 110.4 ?
H26A C26 H26B 108.6 ?
C32 C27 C28 119.0(5) ?
C32 C27 P2 120.0(4) ?
C28 C27 P2 120.9(4) ?
C27 C32 C31 119.0(5) ?
C27 C32 H32 120.5 ?
C31 C32 H32 120.5 ?
C30 C31 C32 121.9(6) ?
C30 C31 H31 119.1 ?
C32 C31 H31 119.1 ?
C29 C30 C31 118.7(6) ?
C29 C30 H30 120.6 ?
C31 C30 H30 120.6 ?
C30 C29 C28 121.1(6) ?
C30 C29 H29 119.5 ?
C28 C29 H29 119.5 ?
C27 C28 C29 120.3(5) ?
C27 C28 H28 119.9 ?
C29 C28 H28 119.9 ?
C34 C33 C38 120.8(6) ?
C34 C33 P2 119.4(6) ?
C38 C33 P2 119.8(5) ?
C33 C34 C35 118.1(9) ?
C33 C34 H34 121.0 ?
C35 C34 H34 121.0 ?
C36 C35 C34 120.8(8) ?
C36 C35 H35 119.6 ?
C34 C35 H35 119.6 ?
C35 C36 C37 121.1(8) ?
C35 C36 H36 119.4 ?
C37 C36 H36 119.4 ?
C36 C37 C38 119.5(9) ?
C36 C37 H37 120.2 ?
C38 C37 H37 120.2 ?
C37 C38 C33 119.7(8) ?
C37 C38 H38 120.2 ?
C33 C38 H38 120.2 ?
C40 C39 Pd2 112.1(6) ?
C40 C39 H39A 109.2 ?
Pd2 C39 H39A 109.2 ?
C40 C39 H39B 109.2 ?
Pd2 C39 H39B 109.2 ?
H39A C39 H39B 107.9 ?
C39 C40 C41 116.2(7) ?
C39 C40 H40A 108.2 ?
C41 C40 H40A 108.2 ?
C39 C40 H40B 108.2 ?
C41 C40 H40B 108.2 ?
H40A C40 H40B 107.4 ?
O4 C41 C40 117.9(7) ?
O4 C41 C42 123.1(7) ?
C40 C41 C42 119.0(8) ?
C41 C42 H42A 109.5 ?
C41 C42 H42B 109.5 ?
H42A C42 H42B 109.5 ?
C41 C42 H42C 109.5 ?
H42A C42 H42C 109.5 ?
H42B C42 H42C 109.5 ?
C23 C43 H43A 109.5 ?
C23 C43 H43B 109.5 ?
H43A C43 H43B 109.5 ?
C23 C43 H43C 109.5 ?
H43A C43 H43C 109.5 ?
H43B C43 H43C 109.5 ?
C23 C44 H44A 109.5 ?
C23 C44 H44B 109.5 ?
H44A C44 H44B 109.5 ?
C23 C44 H44C 109.5 ?
H44A C44 H44C 109.5 ?
H44B C44 H44C 109.5 ?
C21 C1 N1 110.3(5) ?
C21 C1 C22 112.4(5) ?
N1 C1 C22 107.6(4) ?
C21 C1 C2 112.2(5) ?
N1 C1 C2 101.3(4) ?
C22 C1 C2 112.4(5) ?
O1 C2 C1 105.1(4) ?
O1 C2 H2A 110.7 ?
C1 C2 H2A 110.7 ?
O1 C2 H2B 110.7 ?
C1 C2 H2B 110.7 ?
H2A C2 H2B 108.8 ?
N1 C3 O1 117.7(5) ?
N1 C3 C4 124.6(4) ?
O1 C3 C4 117.7(4) ?
C3 C4 P1 108.3(3) ?
C3 C4 H4A 110.0 ?
P1 C4 H4A 110.0 ?
C3 C4 H4B 110.0 ?
P1 C4 H4B 110.0 ?
H4A C4 H4B 108.4 ?
C16 C11 C12 118.1(5) ?
C16 C11 P1 120.1(5) ?
C12 C11 P1 121.4(4) ?
C13 C12 C11 121.0(5) ?
C13 C12 H12 119.5 ?
C11 C12 H12 119.5 ?
C12 C13 C14 120.7(6) ?
C12 C13 H13 119.7 ?
C14 C13 H13 119.7 ?
C13 C14 C15 119.4(6) ?
C13 C14 H14 120.3 ?
C15 C14 H14 120.3 ?
C16 C15 C14 119.8(5) ?
C16 C15 H15 120.1 ?
C14 C15 H15 120.1 ?
C11 C16 C15 121.0(6) ?
C11 C16 H16 119.5 ?
C15 C16 H16 119.5 ?
C10 C5 C6 119.8(5) ?
C10 C5 P1 117.9(4) ?
C6 C5 P1 122.2(4) ?
C7 C6 C5 119.1(6) ?
C7 C6 H6 120.4 ?
C5 C6 H6 120.4 ?
C8 C7 C6 120.5(6) ?
C8 C7 H7 119.7 ?
C6 C7 H7 119.7 ?
C9 C8 C7 120.2(6) ?
C9 C8 H8 119.9 ?
C7 C8 H8 119.9 ?
C8 C9 C10 120.4(7) ?
C8 C9 H9 119.8 ?
C10 C9 H9 119.8 ?
C5 C10 C9 120.0(6) ?
C5 C10 H10 120.0 ?
C9 C10 H10 120.0 ?
C18 C17 Pd1 105.6(4) ?
C18 C17 H17A 110.6 ?
Pd1 C17 H17A 110.6 ?
C18 C17 H17B 110.6 ?
Pd1 C17 H17B 110.6 ?
H17A C17 H17B 108.7 ?
C19 C18 C17 113.5(4) ?
C19 C18 H18A 108.9 ?
C17 C18 H18A 108.9 ?
C19 C18 H18B 108.9 ?
C17 C18 H18B 108.9 ?
H18A C18 H18B 107.7 ?
O2 C19 C20 119.0(5) ?
O2 C19 C18 119.3(5) ?
C20 C19 C18 121.7(5) ?
C19 C20 H20A 109.5 ?
C19 C20 H20B 109.5 ?
H20A C20 H20B 109.5 ?
C19 C20 H20C 109.5 ?
H20A C20 H20C 109.5 ?
H20B C20 H20C 109.5 ?
C1 C22 H22A 109.5 ?
C1 C22 H22B 109.5 ?
H22A C22 H22B 109.5 ?
C1 C22 H22C 109.5 ?
H22A C22 H22C 109.5 ?
H22B C22 H22C 109.5 ?
C1 C21 H21A 109.5 ?
C1 C21 H21B 109.5 ?
H21A C21 H21B 109.5 ?
C1 C21 H21C 109.5 ?
H21A C21 H21C 109.5 ?
H21B C21 H21C 109.5 ?
F1 C45 F2 107.9(9) ?
F1 C45 F3 107.4(11) ?
F2 C45 F3 102.6(8) ?
F1 C45 S1 114.1(8) ?
F2 C45 S1 112.3(8) ?
F3 C45 S1 111.9(6) ?
F6 C46 F4 113.5(9) ?
F6 C46 F5 121.0(11) ?
F4 C46 F5 105.0(12) ?
F6 C46 S2 113.9(11) ?
F4 C46 S2 109.4(7) ?
F5 C46 S2 91.6(10) ?

loop_
_geom_bond_atom_site_label_1
_geom_bond_atom_site_label_2
_geom_bond_distance
_geom_bond_publ_flag
Pd2 C39 2.012(7) y
Pd2 N2 2.127(5) y
Pd2 O4 2.145(5) y
Pd2 P2 2.1992(19) y
Pd1 C17 2.030(5) y
Pd1 N1 2.104(4) y
Pd1 O2 2.125(4) y
Pd1 P1 2.1878(14) y
S1 O6 1.378(5) ?
S1 O5 1.424(6) ?
S1 O7 1.448(6) ?
S1 C45 1.767(10) ?
S2 O10 1.321(6) ?
S2 O8 1.499(7) ?
S2 C46 1.670(10) ?
S2 O9 1.697(8) ?
P2 C27 1.807(6) ?
P2 C33 1.820(6) ?
P2 C26 1.855(6) y
P1 C11 1.806(6) ?
P1 C5 1.824(5) ?
P1 C4 1.841(5) y
F1 C45 1.258(11) ?
F2 C45 1.322(10) ?
F3 C45 1.324(10) ?
F4 C46 1.366(12) ?
F5 C46 1.398(15) ?
F6 C46 1.284(13) ?
O3 C25 1.340(7) ?
O3 C24 1.488(11) ?
O4 C41 1.223(9) y
O1 C3 1.332(5) ?
O1 C2 1.467(7) ?
O2 C19 1.248(6) y
N2 C25 1.249(9) y
N2 C23 1.488(8) ?
N1 C3 1.270(6) y
N1 C1 1.497(6) ?
C23 C44 1.513(11) ?
C23 C24 1.519(12) ?
C23 C43 1.533(10) ?
C24 H24A 0.9900 ?
C24 H24B 0.9900 ?
C25 C26 1.523(10) y
C26 H26A 0.9900 ?
C26 H26B 0.9900 ?
C27 C32 1.383(7) ?
C27 C28 1.389(8) ?
C32 C31 1.402(9) ?
C32 H32 0.9500 ?
C31 C30 1.371(10) ?
C31 H31 0.9500 ?
C30 C29 1.357(9) ?
C30 H30 0.9500 ?
C29 C28 1.397(9) ?
C29 H29 0.9500 ?
C28 H28 0.9500 ?
C33 C34 1.389(9) ?
C33 C38 1.394(11) ?
C34 C35 1.407(11) ?
C34 H34 0.9500 ?
C35 C36 1.366(14) ?
C35 H35 0.9500 ?
C36 C37 1.372(13) ?
C36 H36 0.9500 ?
C37 C38 1.393(9) ?
C37 H37 0.9500 ?
C38 H38 0.9500 ?
C39 C40 1.383(12) y
C39 H39A 0.9900 ?
C39 H39B 0.9900 ?
C40 C41 1.485(11) y
C40 H40A 0.9900 ?
C40 H40B 0.9900 ?
C41 C42 1.499(12) ?
C42 H42A 0.9800 ?
C42 H42B 0.9800 ?
C42 H42C 0.9800 ?
C43 H43A 0.9800 ?
C43 H43B 0.9800 ?
C43 H43C 0.9800 ?
C44 H44A 0.9800 ?
C44 H44B 0.9800 ?
C44 H44C 0.9800 ?
C1 C21 1.493(9) ?
C1 C22 1.524(9) ?
C1 C2 1.542(7) ?
C2 H2A 0.9900 ?
C2 H2B 0.9900 ?
C3 C4 1.480(7) y
C4 H4A 0.9900 ?
C4 H4B 0.9900 ?
C11 C16 1.389(7) ?
C11 C12 1.405(8) ?
C12 C13 1.376(9) ?
C12 H12 0.9500 ?
C13 C14 1.381(9) ?
C13 H13 0.9500 ?
C14 C15 1.399(10) ?
C14 H14 0.9500 ?
C15 C16 1.393(9) ?
C15 H15 0.9500 ?
C16 H16 0.9500 ?
C5 C10 1.386(8) ?
C5 C6 1.400(8) ?
C6 C7 1.392(9) ?
C6 H6 0.9500 ?
C7 C8 1.389(10) ?
C7 H7 0.9500 ?
C8 C9 1.360(10) ?
C8 H8 0.9500 ?
C9 C10 1.398(9) ?
C9 H9 0.9500 ?
C10 H10 0.9500 ?
C17 C18 1.527(8) y
C17 H17A 0.9900 ?
C17 H17B 0.9900 ?
C18 C19 1.485(8) y
C18 H18A 0.9900 ?
C18 H18B 0.9900 ?
C19 C20 1.470(8) ?
C20 H20A 0.9800 ?
C20 H20B 0.9800 ?
C20 H20C 0.9800 ?
C22 H22A 0.9800 ?
C22 H22B 0.9800 ?
C22 H22C 0.9800 ?
C21 H21A 0.9800 ?
C21 H21B 0.9800 ?
C21 H21C 0.9800 ?

loop_
_geom_torsion_atom_site_label_1
_geom_torsion_atom_site_label_2
_geom_torsion_atom_site_label_3
_geom_torsion_atom_site_label_4
_geom_torsion
C39 Pd2 P2 C27 -52.2(4)
N2 Pd2 P2 C27 126.6(2)
O4 Pd2 P2 C27 -56.8(17)
C39 Pd2 P2 C33 74.8(4)
N2 Pd2 P2 C33 -106.4(2)
O4 Pd2 P2 C33 70.1(17)
C39 Pd2 P2 C26 -168.4(4)
N2 Pd2 P2 C26 10.4(3)
O4 Pd2 P2 C26 -173.0(17)
C17 Pd1 P1 C11 52.5(3)
N1 Pd1 P1 C11 -126.9(2)
O2 Pd1 P1 C11 94.7(12)
C17 Pd1 P1 C5 -74.1(2)
N1 Pd1 P1 C5 106.5(2)
O2 Pd1 P1 C5 -31.9(12)
C17 Pd1 P1 C4 171.3(2)
N1 Pd1 P1 C4 -8.1(2)
O2 Pd1 P1 C4 -146.5(12)
C39 Pd2 O4 C41 -2.7(6)
N2 Pd2 O4 C41 178.5(5)
P2 Pd2 O4 C41 2(2)
C17 Pd1 O2 C19 15.2(4)
N1 Pd1 O2 C19 -165.2(4)
P1 Pd1 O2 C19 -27.3(14)
C39 Pd2 N2 C25 55(15)
O4 Pd2 N2 C25 173.3(5)
P2 Pd2 N2 C25 -6.9(5)
C39 Pd2 N2 C23 -124(15)
O4 Pd2 N2 C23 -5.7(5)
P2 Pd2 N2 C23 174.0(5)
C17 Pd1 N1 C3 -6(4)
O2 Pd1 N1 C3 -177.1(4)
P1 Pd1 N1 C3 6.4(4)
C17 Pd1 N1 C1 170(4)
O2 Pd1 N1 C1 -1.2(5)
P1 Pd1 N1 C1 -177.7(5)
C25 N2 C23 C44 123.8(7)
Pd2 N2 C23 C44 -57.0(8)
C25 N2 C23 C24 4.8(7)
Pd2 N2 C23 C24 -176.0(4)
C25 N2 C23 C43 -114.9(7)
Pd2 N2 C23 C43 64.2(8)
C25 O3 C24 C23 5.8(7)
N2 C23 C24 O3 -6.3(7)
C44 C23 C24 O3 -122.7(7)
C43 C23 C24 O3 111.0(7)
C23 N2 C25 O3 -1.3(8)
Pd2 N2 C25 O3 179.4(4)
C23 N2 C25 C26 178.0(5)
Pd2 N2 C25 C26 -1.3(8)
C24 O3 C25 N2 -3.0(8)
C24 O3 C25 C26 177.6(5)
N2 C25 C26 P2 10.5(8)
O3 C25 C26 P2 -170.2(4)
C27 P2 C26 C25 -137.7(4)
C33 P2 C26 C25 111.1(4)
Pd2 P2 C26 C25 -13.3(4)
C33 P2 C27 C32 160.0(5)
C26 P2 C27 C32 48.1(6)
Pd2 P2 C27 C32 -67.3(5)
C33 P2 C27 C28 -24.3(6)
C26 P2 C27 C28 -136.2(5)
Pd2 P2 C27 C28 108.4(5)
C28 C27 C32 C31 2.1(9)
P2 C27 C32 C31 177.9(5)
C27 C32 C31 C30 -1.4(9)
C32 C31 C30 C29 0.1(10)
C31 C30 C29 C28 0.4(10)
C32 C27 C28 C29 -1.6(10)
P2 C27 C28 C29 -177.3(5)
C30 C29 C28 C27 0.3(10)
C27 P2 C33 C34 117.2(5)
C26 P2 C33 C34 -131.3(5)
Pd2 P2 C33 C34 -15.6(5)
C27 P2 C33 C38 -63.1(6)
C26 P2 C33 C38 48.4(6)
Pd2 P2 C33 C38 164.1(5)
C38 C33 C34 C35 -0.2(9)
P2 C33 C34 C35 179.6(5)
C33 C34 C35 C36 -0.4(11)
C34 C35 C36 C37 -0.1(13)
C35 C36 C37 C38 1.1(13)
C36 C37 C38 C33 -1.7(11)
C34 C33 C38 C37 1.2(10)
P2 C33 C38 C37 -178.5(5)
N2 Pd2 C39 C40 125(14)
O4 Pd2 C39 C40 6.3(8)
P2 Pd2 C39 C40 -173.3(9)
Pd2 C39 C40 C41 -9.0(13)
Pd2 O4 C41 C40 -1.4(9)
Pd2 O4 C41 C42 179.3(7)
C39 C40 C41 O4 7.1(14)
C39 C40 C41 C42 -173.5(10)
C3 N1 C1 C21 123.5(5)
Pd1 N1 C1 C21 -52.7(6)
C3 N1 C1 C22 -113.5(5)
Pd1 N1 C1 C22 70.3(6)
C3 N1 C1 C2 4.5(6)
Pd1 N1 C1 C2 -171.6(4)
C3 O1 C2 C1 9.5(6)
C21 C1 C2 O1 -126.0(6)
N1 C1 C2 O1 -8.3(6)
C22 C1 C2 O1 106.3(6)
C1 N1 C3 O1 1.6(7)
Pd1 N1 C3 O1 178.4(3)
C1 N1 C3 C4 -177.8(5)
Pd1 N1 C3 C4 -1.0(7)
C2 O1 C3 N1 -7.4(7)
C2 O1 C3 C4 172.1(5)
N1 C3 C4 P1 -6.4(7)
O1 C3 C4 P1 174.1(4)
C11 P1 C4 C3 136.3(4)
C5 P1 C4 C3 -108.9(4)
Pd1 P1 C4 C3 9.8(4)
C5 P1 C11 C16 44.5(5)
C4 P1 C11 C16 158.7(4)
Pd1 P1 C11 C16 -84.3(5)
C5 P1 C11 C12 -142.2(5)
C4 P1 C11 C12 -28.0(5)
Pd1 P1 C11 C12 89.0(5)
C16 C11 C12 C13 0.5(9)
P1 C11 C12 C13 -172.9(5)
C11 C12 C13 C14 -0.1(11)
C12 C13 C14 C15 -1.1(12)
C13 C14 C15 C16 1.9(11)
C12 C11 C16 C15 0.3(9)
P1 C11 C16 C15 173.8(5)
C14 C15 C16 C11 -1.4(10)
C11 P1 C5 C10 -145.9(5)
C4 P1 C5 C10 99.4(5)
Pd1 P1 C5 C10 -13.5(5)
C11 P1 C5 C6 38.0(5)
C4 P1 C5 C6 -76.6(5)
Pd1 P1 C5 C6 170.5(4)
C10 C5 C6 C7 -0.3(9)
P1 C5 C6 C7 175.6(4)
C5 C6 C7 C8 1.0(9)
C6 C7 C8 C9 -1.6(11)
C7 C8 C9 C10 1.6(11)
C6 C5 C10 C9 0.3(9)
P1 C5 C10 C9 -175.8(5)
C8 C9 C10 C5 -1.0(11)
N1 Pd1 C17 C18 167(4)
O2 Pd1 C17 C18 -21.8(4)
P1 Pd1 C17 C18 154.6(4)
Pd1 C17 C18 C19 27.2(6)
Pd1 O2 C19 C20 175.9(4)
Pd1 O2 C19 C18 -2.8(7)
C17 C18 C19 O2 -17.0(8)
C17 C18 C19 C20 164.4(6)
O6 S1 C45 F1 -61.9(10)
O5 S1 C45 F1 61.5(10)
O7 S1 C45 F1 177.6(9)
O6 S1 C45 F2 175.0(7)
O5 S1 C45 F2 -61.6(8)
O7 S1 C45 F2 54.4(8)
O6 S1 C45 F3 60.2(9)
O5 S1 C45 F3 -176.4(8)
O7 S1 C45 F3 -60.4(9)
O10 S2 C46 F6 168.9(8)
O8 S2 C46 F6 -45.4(10)
O9 S2 C46 F6 52.3(9)
O10 S2 C46 F4 40.6(11)
O8 S2 C46 F4 -173.7(9)
O9 S2 C46 F4 -76.0(10)
O10 S2 C46 F5 -65.9(9)
O8 S2 C46 F5 79.8(9)
O9 S2 C46 F5 177.5(8)
